data_7159719
loop_
_publ_author_name
'Hussain, Akram'
'Sravanthi, Revoju'
'Katta, Sunitha'
'Ramachary, Dhevalapally B.'

_publ_section_title
;
 Two-step, high-yielding total synthesis of antibiotic pyrones.
;
_journal_issue 3
_journal_name_full 'Organic &amp; biomolecular chemistry'
_journal_page_first 554
_journal_page_last 560
_journal_paper_doi 10.1039/d3ob01923c
_journal_volume 22
_journal_year 2024
_chemical_formula_moiety 'C16 H26 O3'
_chemical_formula_sum 'C16 H26 O3'
_chemical_formula_weight 266.36
_space_group_crystal_system triclinic
_space_group_IT_number 2
_space_group_name_Hall '-P 1'
_space_group_name_H-M_alt 'P -1'
_atom_sites_solution_hydrogens geom
_atom_sites_solution_primary dual
_audit_creation_date 2023-07-25
_audit_creation_method
;
Olex2 1.3-ac4
(compiled 2018.12.18 svn.r3554 for Rigaku Oxford Diffraction, GUI svn.r1)
;
_audit_update_record
;
2023-09-04 deposited with the CCDC.	2023-12-14 downloaded from the CCDC.
;
_cell_angle_alpha 81.850(2)
_cell_angle_beta 88.334(2)
_cell_angle_gamma 87.904(2)
_cell_formula_units_Z 4
_cell_length_a 9.1560(2)
_cell_length_b 10.2227(2)
_cell_length_c 17.7959(4)
_cell_measurement_reflns_used 11092
_cell_measurement_temperature 298.3
_cell_measurement_theta_max 22.7630
_cell_measurement_theta_min 2.1550
_cell_volume 1647.27(6)
_computing_cell_refinement 'CrysAlisPro 1.171.40.35a (Rigaku OD, 2018)'
_computing_data_collection 'CrysAlisPro 1.171.40.35a (Rigaku OD, 2018)'
_computing_data_reduction 'CrysAlisPro 1.171.40.35a (Rigaku OD, 2018)'
_computing_molecular_graphics 'Olex2 (Dolomanov et al., 2009)'
_computing_publication_material 'Olex2 (Dolomanov et al., 2009)'
_computing_structure_refinement 'ShelXL (Sheldrick, 2015)'
_computing_structure_solution 'ShelXT (Sheldrick, 2015)'
_diffrn_ambient_environment air
_diffrn_ambient_temperature 298.3
_diffrn_detector 'CCD plate'
_diffrn_detector_area_resol_mean 10.0000
_diffrn_detector_type HyPix3000
_diffrn_measured_fraction_theta_full 1.000
_diffrn_measured_fraction_theta_max 0.964
_diffrn_measurement_details
;
List of Runs (angles in degrees, time in seconds):

  # Type    Start    End  Width  t~exp~   \w     \q     \k     \f   Frames
#--------------------------------------------------------------------------
  1  \w    -37.00  22.00   0.50    6.00    --  -14.97 -94.00   0.00  118
  2  \w    -37.00  53.00   0.50    6.00    --   16.22 -94.00  90.00  180
  3  \w    -37.00  53.00   0.50    6.00    --   16.22 -94.00 120.00  180
  4  \w    -43.00  20.00   0.50    6.00    --  -14.97 -91.00 173.00  126
  5  \w    -57.00  41.00   0.50    6.00    --   16.22 -30.00 -90.00  196
  6  \w    -37.00  22.00   0.50    6.00    --  -14.97 -94.00-150.00  118
  7  \w    -57.00  41.00   0.50    6.00    --   16.22 -30.00-180.00  196
  8  \w    -54.00  41.00   0.50    6.00    --   16.22 -45.00-180.00  190
  9  \w    -51.00  45.00   0.50    6.00    --  -14.97  91.00 -72.00  192
 10  \w    -19.00  44.00   0.50    6.00    --   16.22  91.00 -72.00  126
 11  \w    -63.00  75.00   0.50    6.00    --   16.22 -15.00 -90.00  276
 12  \w    -69.00 -10.00   0.50    6.00    --  -14.97 125.00-150.00  118
 13  \w    -69.00 -10.00   0.50    6.00    --  -14.97 125.00 -60.00  118
 14  \w    -69.00 -10.00   0.50    6.00    --  -14.97 125.00 -30.00  118
 15  \w    -31.00  -2.00   0.50    6.00    --   16.22 114.00  67.51   58
 16  \w    -39.00  55.00   0.50    6.00    --  -14.97  45.00  90.00  188
 17  \w    -44.00  52.00   0.50    6.00    --   16.22 -91.00 173.00  192
 18  \w    -57.00  41.00   0.50    6.00    --   16.22 -30.00 120.00  196
 19  \w    -88.00  16.00   0.50    6.00    --  -14.97 -77.00  60.00  208
 20  \w    -89.00  10.00   0.50    6.00    --  -14.97 -30.00 150.00  198
 21  \w    -89.00 -26.50   0.50    6.00    --  -14.97 -30.00 -90.00  125
;
_diffrn_measurement_device 'four-circle diffractometer'
_diffrn_measurement_device_type 'XtaLAB Synergy, Single source at offset/far, HyPix3000'
_diffrn_measurement_method '\w scans'
_diffrn_orient_matrix_type 'CrysAlisPro convention (1999,Acta A55,543-557)'
_diffrn_orient_matrix_UB_11 0.0457366000
_diffrn_orient_matrix_UB_12 0.0455818000
_diffrn_orient_matrix_UB_13 -0.0223840000
_diffrn_orient_matrix_UB_21 0.0064016000
_diffrn_orient_matrix_UB_22 -0.0426618000
_diffrn_orient_matrix_UB_23 -0.0281574000
_diffrn_orient_matrix_UB_31 -0.0622898000
_diffrn_orient_matrix_UB_32 0.0319468000
_diffrn_orient_matrix_UB_33 -0.0181182000
_diffrn_radiation_monochromator mirror
_diffrn_radiation_probe x-ray
_diffrn_radiation_type MoK\a
_diffrn_radiation_wavelength 0.71073
_diffrn_reflns_av_R_equivalents 0.0384
_diffrn_reflns_av_unetI/netI 0.0444
_diffrn_reflns_Laue_measured_fraction_full 1.000
_diffrn_reflns_Laue_measured_fraction_max 0.964
_diffrn_reflns_limit_h_max 11
_diffrn_reflns_limit_h_min -11
_diffrn_reflns_limit_k_max 12
_diffrn_reflns_limit_k_min -12
_diffrn_reflns_limit_l_max 22
_diffrn_reflns_limit_l_min -22
_diffrn_reflns_number 37961
_diffrn_reflns_point_group_measured_fraction_full 1.000
_diffrn_reflns_point_group_measured_fraction_max 0.964
_diffrn_reflns_theta_full 25.242
_diffrn_reflns_theta_max 26.954
_diffrn_reflns_theta_min 2.014
_diffrn_source 'micro-focus sealed X-ray tube'
_diffrn_source_type 'PhotonJet (Mo) X-ray Source'
_exptl_absorpt_coefficient_mu 0.072
_exptl_absorpt_correction_T_max 1.00000
_exptl_absorpt_correction_T_min 0.42256
_exptl_absorpt_correction_type multi-scan
_exptl_absorpt_process_details
;
CrysAlisPro 1.171.40.35a (Rigaku Oxford Diffraction, 2018)
Empirical absorption correction using spherical harmonics,
 implemented in SCALE3 ABSPACK scaling algorithm.
;
_exptl_crystal_colour 'clear light colourless'
_exptl_crystal_colour_lustre clear
_exptl_crystal_colour_modifier light
_exptl_crystal_colour_primary colourless
_exptl_crystal_density_diffrn 1.074
_exptl_crystal_description plate
_exptl_crystal_F_000 584
_exptl_crystal_size_max 0.237
_exptl_crystal_size_mid 0.218
_exptl_crystal_size_min 0.111
_refine_diff_density_max 0.508
_refine_diff_density_min -0.366
_refine_diff_density_rms 0.046
_refine_ls_extinction_method none
_refine_ls_goodness_of_fit_ref 1.051
_refine_ls_hydrogen_treatment constr
_refine_ls_matrix_type full
_refine_ls_number_parameters 343
_refine_ls_number_reflns 6897
_refine_ls_number_restraints 0
_refine_ls_restrained_S_all 1.051
_refine_ls_R_factor_all 0.1599
_refine_ls_R_factor_gt 0.0884
_refine_ls_shift/su_max 0.000
_refine_ls_shift/su_mean 0.000
_refine_ls_structure_factor_coef Fsqd
_refine_ls_weighting_details 'w=1/[\s^2^(Fo^2^)+(0.1528P)^2^+0.3783P] where P=(Fo^2^+2Fc^2^)/3'
_refine_ls_weighting_scheme calc
_refine_ls_wR_factor_gt 0.2591
_refine_ls_wR_factor_ref 0.3129
_reflns_Friedel_coverage 0.000
_reflns_number_gt 3313
_reflns_number_total 6897
_reflns_threshold_expression 'I > 2\s(I)'
_cod_data_source_file d3ob01923c4.cif
_cod_data_source_block dbr67
_cod_depositor_comments
;
Adding full bibliography for 7159717--7159719.cif.

2024-12-16
Z value and formula fixed to values more according to usual
chemical conventions.                 miguel
;
_cod_original_formula_sum 'C32 H52 O6'
_cod_original_formula_weight 532.73
_cod_original_formula_moiety '2(C16 H26 O3)'
_cod_original_formula_units_Z 2
_cod_database_code 7159719
_shelx_shelxl_version_number 2018/3
_chemical_oxdiff_formula 'C H O'
_shelx_space_group_comment
;
The symmetry employed for this shelxl refinement is uniquely defined
by the following loop, which should always be used as a source of
symmetry information in preference to the above space-group names.
They are only intended as comments.
;
_shelx_estimated_absorpt_t_max 0.992
_shelx_estimated_absorpt_t_min 0.983
_reflns_odcompleteness_completeness 99.70
_reflns_odcompleteness_iscentric 1
_reflns_odcompleteness_theta 26.32
_olex2_refinement_description
;
1. Fixed Uiso
 At 1.2 times of:
  All C(H) groups, All C(H,H) groups
 At 1.5 times of:
  All C(H,H,H) groups, All O(H) groups
2. Uiso/Uaniso restraints and constraints
Uanis(C15) = Uanis(C13)
3.a Secondary CH2 refined with riding coordinates:
 C17(H17A,H17B), C2(H2A,H2B), C1(H1A,H1B), C18(H18A,H18B), C20(H20A,H20B),
 C19(H19A,H19B), C4(H4A,H4B), C3(H3A,H3B), C21(H21A,H21B), C5(H5A,H5B),
 C22(H22A,H22B), C6(H6A,H6B), C23(H23A,H23B), C7(H7A,H7B), C24(H24A,H24B),
 C8(H8A,H8B), C15(H15A,H15B), C31(H31A,H31B)
3.b Aromatic/amide H refined with riding coordinates:
 C27(H27), C11(H11)
3.c Idealised Me refined as rotating group:
 C25(H25A,H25B,H25C), C9(H9A,H9B,H9C), C16(H16A,H16B,H16C), C32(H29,H32A,H32B)
3.d Idealised tetrahedral OH refined as rotating group:
 O003(H003), O004(H004)
;
_olex2_submission_special_instructions 'No special instructions were received'
_oxdiff_exptl_absorpt_empirical_details
;
Empirical correction (ABSPACK) includes:
- Absorption correction using spherical harmonics
- Frame scaling
;
_oxdiff_exptl_absorpt_empirical_full_max 1.427
_oxdiff_exptl_absorpt_empirical_full_min 0.505

loop_
_space_group_symop_operation_xyz
'x, y, z'
'-x, -y, -z'

loop_
_atom_site_label
_atom_site_type_symbol
_atom_site_fract_x
_atom_site_fract_y
_atom_site_fract_z
_atom_site_U_iso_or_equiv
_atom_site_adp_type
_atom_site_occupancy
_atom_site_site_symmetry_order
_atom_site_calc_flag
_atom_site_refinement_flags_posn
_atom_site_refinement_flags_adp
_atom_site_refinement_flags_occupancy
_atom_site_disorder_assembly
_atom_site_disorder_group
O001 O 0.3031(2) 0.44090(19) 0.42274(12) 0.0677(6) Uani 1 1 d . . . . .
O002 O 0.8029(2) -0.0841(2) 0.56731(14) 0.0769(7) Uani 1 1 d . . . . .
O003 O 0.5676(2) 0.1909(2) 0.42973(12) 0.0767(7) Uani 1 1 d . . . . .
H003 H 0.525759 0.241886 0.455517 0.115 Uiso 1 1 calc GR . . . .
O004 O 0.0745(2) 0.6676(2) 0.55787(12) 0.0786(7) Uani 1 1 d . . . . .
H004 H 0.026901 0.724836 0.531225 0.118 Uiso 1 1 calc GR . . . .
O005 O 0.9102(3) -0.1604(2) 0.46971(15) 0.0951(8) Uani 1 1 d . . . . .
O006 O 0.4136(3) 0.3287(3) 0.52000(15) 0.1152(10) Uani 1 1 d . . . . .
C26 C 0.2108(3) 0.5385(3) 0.39083(17) 0.0600(8) Uani 1 1 d . . . . .
C27 C 0.1362(3) 0.6155(3) 0.43428(17) 0.0579(7) Uani 1 1 d . . . . .
H27 H 0.074224 0.683299 0.412170 0.070 Uiso 1 1 calc R . . . .
C11 C 0.6375(3) 0.0967(3) 0.55449(18) 0.0618(8) Uani 1 1 d . . . . .
H11 H 0.578843 0.158428 0.575986 0.074 Uiso 1 1 calc R . . . .
C12 C 0.6473(3) 0.1009(3) 0.47460(18) 0.0598(8) Uani 1 1 d . . . . .
C13 C 0.7362(4) 0.0137(3) 0.4416(2) 0.0757(7) Uani 1 1 d . . . . .
C10 C 0.7127(3) 0.0041(3) 0.59820(19) 0.0693(9) Uani 1 1 d . . . . .
C28 C 0.1518(3) 0.5937(3) 0.51374(18) 0.0611(8) Uani 1 1 d . . . . .
C14 C 0.8204(3) -0.0795(3) 0.4903(2) 0.0708(9) Uani 1 1 d . . . . .
C30 C 0.3231(4) 0.4177(3) 0.49969(19) 0.0779(10) Uani 1 1 d . . . . .
C17 C 0.2089(4) 0.5478(3) 0.30695(19) 0.0792(10) Uani 1 1 d . . . . .
H17A H 0.304898 0.572910 0.286578 0.095 Uiso 1 1 calc R . . . .
H17B H 0.139755 0.617874 0.287782 0.095 Uiso 1 1 calc R . . . .
C29 C 0.2423(4) 0.4959(4) 0.54547(19) 0.0898(12) Uani 1 1 d . . . . .
C2 C 0.6534(5) 0.0876(3) 0.7232(2) 0.0876(11) Uani 1 1 d . . . . .
H2A H 0.552731 0.108663 0.709294 0.105 Uiso 1 1 calc R . . . .
H2B H 0.709887 0.164872 0.705446 0.105 Uiso 1 1 calc R . . . .
C1 C 0.7089(5) -0.0235(4) 0.6830(2) 0.0965(12) Uani 1 1 d . . . . .
H1A H 0.648112 -0.098874 0.698374 0.116 Uiso 1 1 calc R . . . .
H1B H 0.807107 -0.048552 0.699799 0.116 Uiso 1 1 calc R . . . .
C18 C 0.1694(5) 0.4233(3) 0.27755(19) 0.0892(11) Uani 1 1 d . . . . .
H18A H 0.076179 0.394314 0.299969 0.107 Uiso 1 1 calc R . . . .
H18B H 0.242533 0.354364 0.292909 0.107 Uiso 1 1 calc R . . . .
C20 C 0.1307(6) 0.3248(4) 0.1569(2) 0.1143(15) Uani 1 1 d . . . . .
H20A H 0.037946 0.290253 0.176811 0.137 Uiso 1 1 calc R . . . .
H20B H 0.206096 0.257904 0.171983 0.137 Uiso 1 1 calc R . . . .
C19 C 0.1594(5) 0.4432(4) 0.1917(2) 0.1038(13) Uani 1 1 d . . . . .
H19A H 0.082432 0.508932 0.177418 0.125 Uiso 1 1 calc R . . . .
H19B H 0.250539 0.479117 0.170216 0.125 Uiso 1 1 calc R . . . .
C4 C 0.6161(6) 0.1722(4) 0.8492(2) 0.1195(16) Uani 1 1 d . . . . .
H4A H 0.515384 0.197810 0.837358 0.143 Uiso 1 1 calc R . . . .
H4B H 0.675539 0.246780 0.829766 0.143 Uiso 1 1 calc R . . . .
C3 C 0.6599(6) 0.0608(4) 0.8079(2) 0.1095(14) Uani 1 1 d . . . . .
H3A H 0.597535 -0.012537 0.825584 0.131 Uiso 1 1 calc R . . . .
H3B H 0.759209 0.032614 0.821337 0.131 Uiso 1 1 calc R . . . .
C21 C 0.1259(6) 0.3480(5) 0.0711(2) 0.1274(17) Uani 1 1 d . . . . .
H21A H 0.044167 0.408437 0.056647 0.153 Uiso 1 1 calc R . . . .
H21B H 0.214358 0.391891 0.051876 0.153 Uiso 1 1 calc R . . . .
C5 C 0.6282(7) 0.1482(5) 0.9333(3) 0.1332(18) Uani 1 1 d . . . . .
H5A H 0.559523 0.080956 0.952964 0.160 Uiso 1 1 calc R . . . .
H5B H 0.725493 0.111606 0.944862 0.160 Uiso 1 1 calc R . . . .
C22 C 0.1125(7) 0.2317(5) 0.0332(3) 0.1341(18) Uani 1 1 d . . . . .
H22A H 0.022057 0.189686 0.050763 0.161 Uiso 1 1 calc R . . . .
H22B H 0.192132 0.169647 0.049058 0.161 Uiso 1 1 calc R . . . .
C6 C 0.6025(7) 0.2606(5) 0.9747(3) 0.1414(19) Uani 1 1 d . . . . .
H6A H 0.504434 0.295892 0.963711 0.170 Uiso 1 1 calc R . . . .
H6B H 0.669655 0.328437 0.954018 0.170 Uiso 1 1 calc R . . . .
C23 C 0.1136(8) 0.2556(5) -0.0522(3) 0.149(2) Uani 1 1 d . . . . .
H23A H 0.030647 0.313851 -0.067824 0.179 Uiso 1 1 calc R . . . .
H23B H 0.201218 0.302706 -0.069431 0.179 Uiso 1 1 calc R . . . .
C7 C 0.6169(8) 0.2392(6) 1.0583(3) 0.162(2) Uani 1 1 d . . . . .
H7A H 0.546276 0.174548 1.079229 0.195 Uiso 1 1 calc R . . . .
H7B H 0.713232 0.199877 1.069427 0.195 Uiso 1 1 calc R . . . .
C24 C 0.1086(10) 0.1408(7) -0.0919(4) 0.202(3) Uani 1 1 d . . . . .
H24A H 0.191425 0.082351 -0.076244 0.242 Uiso 1 1 calc R . . . .
H24B H 0.020816 0.093852 -0.074933 0.242 Uiso 1 1 calc R . . . .
C8 C 0.5979(10) 0.3519(8) 1.0988(4) 0.214(4) Uani 1 1 d . . . . .
H8A H 0.666824 0.417213 1.076733 0.257 Uiso 1 1 calc R . . . .
H8B H 0.500712 0.389868 1.088234 0.257 Uiso 1 1 calc R . . . .
C25 C 0.1103(11) 0.1642(8) -0.1722(4) 0.236(4) Uani 1 1 d . . . . .
H25A H 0.038508 0.232151 -0.188879 0.354 Uiso 1 1 calc GR . . . .
H25B H 0.088003 0.084397 -0.191494 0.354 Uiso 1 1 calc GR . . . .
H25C H 0.205345 0.192031 -0.190608 0.354 Uiso 1 1 calc GR . . . .
C9 C 0.6136(11) 0.3354(10) 1.1767(5) 0.285(6) Uani 1 1 d . . . . .
H9A H 0.548984 0.268789 1.200164 0.428 Uiso 1 1 calc GR . . . .
H9B H 0.589839 0.417385 1.195352 0.428 Uiso 1 1 calc GR . . . .
H9C H 0.712730 0.308496 1.188648 0.428 Uiso 1 1 calc GR . . . .
C16 C 0.8640(6) 0.0979(6) 0.3218(3) 0.154(2) Uani 1 1 d . . . . .
H16A H 0.870312 0.091608 0.268486 0.231 Uiso 1 1 calc GR . . . .
H16B H 0.955821 0.070161 0.344536 0.231 Uiso 1 1 calc GR . . . .
H16C H 0.841142 0.187864 0.328856 0.231 Uiso 1 1 calc GR . . . .
C15 C 0.7487(4) 0.0126(3) 0.35775(19) 0.0757(7) Uani 1 1 d . . . . .
H15A H 0.769334 -0.077221 0.347909 0.091 Uiso 1 1 calc R . . . .
H15B H 0.655900 0.042006 0.335119 0.091 Uiso 1 1 calc R . . . .
C31 C 0.2350(6) 0.4184(7) 0.6480(4) 0.183(3) Uani 1 1 d . . . . .
H31A H 0.150572 0.444702 0.677207 0.220 Uiso 1 1 calc R . . . .
H31B H 0.254348 0.323562 0.656694 0.220 Uiso 1 1 calc R . . . .
C32 C 0.3392(9) 0.4837(7) 0.6496(5) 0.213(4) Uani 1 1 d . . . . .
H29 H 0.357987 0.531324 0.599961 0.319 Uiso 1 1 calc GR . . . .
H32A H 0.422425 0.427444 0.664911 0.319 Uiso 1 1 calc GR . . . .
H32B H 0.321411 0.545270 0.685123 0.319 Uiso 1 1 calc GR . . . .

loop_
_atom_site_aniso_label
_atom_site_aniso_U_11
_atom_site_aniso_U_22
_atom_site_aniso_U_33
_atom_site_aniso_U_23
_atom_site_aniso_U_13
_atom_site_aniso_U_12
O001 0.0684(13) 0.0585(12) 0.0754(15) -0.0143(10) 0.0034(10) 0.0253(10)
O002 0.0793(15) 0.0609(13) 0.0890(17) -0.0137(11) -0.0107(12) 0.0357(11)
O003 0.0839(15) 0.0643(14) 0.0801(16) -0.0114(11) -0.0108(12) 0.0354(11)
O004 0.0842(15) 0.0704(15) 0.0831(16) -0.0273(12) -0.0026(12) 0.0355(11)
O005 0.0965(17) 0.0824(16) 0.1077(19) -0.0304(13) -0.0133(14) 0.0545(13)
O006 0.129(2) 0.118(2) 0.0938(19) -0.0201(15) -0.0125(15) 0.0906(18)
C26 0.0652(17) 0.0475(15) 0.0670(19) -0.0104(13) 0.0003(14) 0.0090(13)
C27 0.0563(16) 0.0453(15) 0.071(2) -0.0082(13) -0.0057(14) 0.0123(12)
C11 0.0575(17) 0.0471(15) 0.081(2) -0.0123(14) -0.0059(14) 0.0165(13)
C12 0.0559(16) 0.0455(15) 0.078(2) -0.0123(14) -0.0087(14) 0.0132(12)
C13 0.0752(15) 0.0665(14) 0.0874(16) -0.0234(13) -0.0075(13) 0.0230(12)
C10 0.0670(19) 0.0568(18) 0.084(2) -0.0135(16) -0.0078(16) 0.0213(15)
C28 0.0586(16) 0.0487(16) 0.076(2) -0.0156(14) 0.0010(14) 0.0176(13)
C14 0.0660(19) 0.0536(17) 0.094(3) -0.0202(16) -0.0109(17) 0.0247(14)
C30 0.087(2) 0.073(2) 0.071(2) -0.0135(17) -0.0022(17) 0.0407(18)
C17 0.095(2) 0.067(2) 0.074(2) -0.0121(17) -0.0006(18) 0.0135(18)
C29 0.102(3) 0.103(3) 0.064(2) -0.0227(19) -0.0077(18) 0.056(2)
C2 0.110(3) 0.071(2) 0.080(3) -0.0114(18) -0.003(2) 0.006(2)
C1 0.111(3) 0.086(3) 0.089(3) -0.008(2) -0.003(2) 0.038(2)
C18 0.121(3) 0.076(2) 0.072(2) -0.0213(18) 0.004(2) 0.006(2)
C20 0.165(4) 0.097(3) 0.085(3) -0.026(2) -0.010(3) 0.004(3)
C19 0.154(4) 0.088(3) 0.072(2) -0.022(2) -0.011(2) 0.019(3)
C4 0.170(5) 0.097(3) 0.091(3) -0.018(2) 0.008(3) 0.005(3)
C3 0.143(4) 0.100(3) 0.083(3) -0.011(2) 0.009(3) 0.009(3)
C21 0.190(5) 0.107(3) 0.090(3) -0.027(3) -0.034(3) 0.012(3)
C5 0.188(5) 0.124(4) 0.087(3) -0.019(3) 0.017(3) 0.003(4)
C22 0.183(5) 0.125(4) 0.101(4) -0.039(3) -0.019(3) 0.016(4)
C6 0.187(5) 0.132(4) 0.110(4) -0.037(3) 0.011(4) 0.004(4)
C23 0.217(6) 0.139(4) 0.097(4) -0.037(3) -0.041(4) 0.020(4)
C7 0.216(7) 0.170(6) 0.107(4) -0.047(4) 0.007(4) 0.018(5)
C24 0.293(10) 0.188(7) 0.138(6) -0.072(5) -0.023(6) 0.018(6)
C8 0.277(10) 0.222(8) 0.156(6) -0.080(6) -0.020(6) 0.035(7)
C25 0.353(12) 0.246(9) 0.123(5) -0.079(5) -0.016(6) 0.002(8)
C9 0.357(14) 0.349(13) 0.172(8) -0.118(8) -0.081(9) 0.071(11)
C16 0.143(5) 0.211(6) 0.120(4) -0.061(4) 0.023(3) -0.041(4)
C15 0.0752(15) 0.0665(14) 0.0874(16) -0.0234(13) -0.0075(13) 0.0230(12)
C31 0.098(4) 0.178(6) 0.307(9) -0.153(6) 0.038(5) -0.013(4)
C32 0.209(7) 0.174(6) 0.284(9) -0.137(6) 0.122(7) -0.081(6)

loop_
_atom_type_symbol
_atom_type_description
_atom_type_scat_dispersion_real
_atom_type_scat_dispersion_imag
_atom_type_scat_source
C C 0.0033 0.0016 'International Tables Vol C Tables 4.2.6.8 and 6.1.1.4'
H H 0.0000 0.0000 'International Tables Vol C Tables 4.2.6.8 and 6.1.1.4'
O O 0.0106 0.0060 'International Tables Vol C Tables 4.2.6.8 and 6.1.1.4'

loop_
_geom_angle_atom_site_label_1
_geom_angle_atom_site_label_2
_geom_angle_atom_site_label_3
_geom_angle
_geom_angle_site_symmetry_1
_geom_angle_site_symmetry_3
_geom_angle_publ_flag
C26 O001 C30 121.7(2) . . ?
C10 O002 C14 121.5(2) . . ?
C12 O003 H003 109.5 . . ?
C28 O004 H004 109.5 . . ?
O001 C26 C17 112.6(2) . . ?
C27 C26 O001 120.2(3) . . ?
C27 C26 C17 127.2(3) . . ?
C26 C27 H27 120.1 . . ?
C26 C27 C28 119.9(3) . . ?
C28 C27 H27 120.1 . . ?
C12 C11 H11 120.3 . . ?
C10 C11 H11 120.3 . . ?
C10 C11 C12 119.3(3) . . ?
O003 C12 C11 120.0(2) . . ?
O003 C12 C13 118.6(3) . . ?
C13 C12 C11 121.4(3) . . ?
C12 C13 C14 117.4(3) . . ?
C12 C13 C15 123.5(3) . . ?
C14 C13 C15 119.1(3) . . ?
O002 C10 C1 111.4(3) . . ?
C11 C10 O002 120.9(3) . . ?
C11 C10 C1 127.6(3) . . ?
O004 C28 C27 120.4(2) . . ?
O004 C28 C29 119.8(3) . . ?
C29 C28 C27 119.9(3) . . ?
O002 C14 C13 119.4(3) . . ?
O005 C14 O002 115.1(3) . . ?
O005 C14 C13 125.5(3) . . ?
O001 C30 C29 118.1(3) . . ?
O006 C30 O001 114.3(3) . . ?
O006 C30 C29 127.6(3) . . ?
C26 C17 H17A 108.5 . . ?
C26 C17 H17B 108.5 . . ?
C26 C17 C18 115.1(3) . . ?
H17A C17 H17B 107.5 . . ?
C18 C17 H17A 108.5 . . ?
C18 C17 H17B 108.5 . . ?
C28 C29 C30 120.1(3) . . ?
C28 C29 C31 125.4(3) . . ?
C30 C29 C31 112.2(3) . . ?
H2A C2 H2B 107.5 . . ?
C1 C2 H2A 108.6 . . ?
C1 C2 H2B 108.6 . . ?
C1 C2 C3 114.8(3) . . ?
C3 C2 H2A 108.6 . . ?
C3 C2 H2B 108.6 . . ?
C10 C1 H1A 108.3 . . ?
C10 C1 H1B 108.3 . . ?
C2 C1 C10 115.8(3) . . ?
C2 C1 H1A 108.3 . . ?
C2 C1 H1B 108.3 . . ?
H1A C1 H1B 107.4 . . ?
C17 C18 H18A 109.2 . . ?
C17 C18 H18B 109.2 . . ?
C17 C18 C19 112.0(3) . . ?
H18A C18 H18B 107.9 . . ?
C19 C18 H18A 109.2 . . ?
C19 C18 H18B 109.2 . . ?
H20A C20 H20B 107.6 . . ?
C19 C20 H20A 108.6 . . ?
C19 C20 H20B 108.6 . . ?
C19 C20 C21 114.5(4) . . ?
C21 C20 H20A 108.6 . . ?
C21 C20 H20B 108.6 . . ?
C18 C19 H19A 108.2 . . ?
C18 C19 H19B 108.2 . . ?
C20 C19 C18 116.2(3) . . ?
C20 C19 H19A 108.2 . . ?
C20 C19 H19B 108.2 . . ?
H19A C19 H19B 107.4 . . ?
H4A C4 H4B 107.3 . . ?
C3 C4 H4A 108.1 . . ?
C3 C4 H4B 108.1 . . ?
C3 C4 C5 116.6(4) . . ?
C5 C4 H4A 108.1 . . ?
C5 C4 H4B 108.1 . . ?
C2 C3 H3A 108.2 . . ?
C2 C3 H3B 108.2 . . ?
C4 C3 C2 116.2(4) . . ?
C4 C3 H3A 108.2 . . ?
C4 C3 H3B 108.2 . . ?
H3A C3 H3B 107.4 . . ?
C20 C21 H21A 108.1 . . ?
C20 C21 H21B 108.1 . . ?
H21A C21 H21B 107.3 . . ?
C22 C21 C20 116.8(4) . . ?
C22 C21 H21A 108.1 . . ?
C22 C21 H21B 108.1 . . ?
C4 C5 H5A 107.9 . . ?
C4 C5 H5B 107.9 . . ?
H5A C5 H5B 107.2 . . ?
C6 C5 C4 117.8(5) . . ?
C6 C5 H5A 107.9 . . ?
C6 C5 H5B 107.9 . . ?
C21 C22 H22A 108.2 . . ?
C21 C22 H22B 108.2 . . ?
C21 C22 C23 116.2(5) . . ?
H22A C22 H22B 107.4 . . ?
C23 C22 H22A 108.2 . . ?
C23 C22 H22B 108.2 . . ?
C5 C6 H6A 107.7 . . ?
C5 C6 H6B 107.7 . . ?
C5 C6 C7 118.6(5) . . ?
H6A C6 H6B 107.1 . . ?
C7 C6 H6A 107.7 . . ?
C7 C6 H6B 107.7 . . ?
C22 C23 H23A 107.9 . . ?
C22 C23 H23B 107.9 . . ?
H23A C23 H23B 107.2 . . ?
C24 C23 C22 117.6(6) . . ?
C24 C23 H23A 107.9 . . ?
C24 C23 H23B 107.9 . . ?
C6 C7 H7A 107.7 . . ?
C6 C7 H7B 107.7 . . ?
H7A C7 H7B 107.1 . . ?
C8 C7 C6 118.4(6) . . ?
C8 C7 H7A 107.7 . . ?
C8 C7 H7B 107.7 . . ?
C23 C24 H24A 108.0 . . ?
C23 C24 H24B 108.0 . . ?
H24A C24 H24B 107.2 . . ?
C25 C24 C23 117.2(7) . . ?
C25 C24 H24A 108.0 . . ?
C25 C24 H24B 108.0 . . ?
C7 C8 H8A 107.4 . . ?
C7 C8 H8B 107.4 . . ?
H8A C8 H8B 106.9 . . ?
C9 C8 C7 119.7(8) . . ?
C9 C8 H8A 107.4 . . ?
C9 C8 H8B 107.4 . . ?
C24 C25 H25A 109.5 . . ?
C24 C25 H25B 109.5 . . ?
C24 C25 H25C 109.5 . . ?
H25A C25 H25B 109.5 . . ?
H25A C25 H25C 109.5 . . ?
H25B C25 H25C 109.5 . . ?
C8 C9 H9A 109.5 . . ?
C8 C9 H9B 109.5 . . ?
C8 C9 H9C 109.5 . . ?
H9A C9 H9B 109.5 . . ?
H9A C9 H9C 109.5 . . ?
H9B C9 H9C 109.5 . . ?
H16A C16 H16B 109.5 . . ?
H16A C16 H16C 109.5 . . ?
H16B C16 H16C 109.5 . . ?
C15 C16 H16A 109.5 . . ?
C15 C16 H16B 109.5 . . ?
C15 C16 H16C 109.5 . . ?
C13 C15 H15A 109.1 . . ?
C13 C15 H15B 109.1 . . ?
C16 C15 C13 112.5(3) . . ?
C16 C15 H15A 109.1 . . ?
C16 C15 H15B 109.1 . . ?
H15A C15 H15B 107.8 . . ?
C29 C31 H31A 115.1 . . ?
C29 C31 H31B 115.1 . . ?
H31A C31 H31B 112.2 . . ?
C32 C31 C29 81.0(7) . . ?
C32 C31 H31A 115.1 . . ?
C32 C31 H31B 115.1 . . ?
C31 C32 H29 109.5 . . ?
C31 C32 H32A 109.5 . . ?
C31 C32 H32B 109.5 . . ?
H29 C32 H32A 109.5 . . ?
H29 C32 H32B 109.5 . . ?
H32A C32 H32B 109.5 . . ?

loop_
_geom_bond_atom_site_label_1
_geom_bond_atom_site_label_2
_geom_bond_distance
_geom_bond_site_symmetry_2
_geom_bond_publ_flag
O001 C26 1.356(3) . ?
O001 C30 1.373(4) . ?
O002 C10 1.363(3) . ?
O002 C14 1.369(4) . ?
O003 H003 0.8200 . ?
O003 C12 1.339(3) . ?
O004 H004 0.8200 . ?
O004 C28 1.336(3) . ?
O005 C14 1.230(3) . ?
O006 C30 1.230(4) . ?
C26 C27 1.336(4) . ?
C26 C17 1.483(4) . ?
C27 H27 0.9300 . ?
C27 C28 1.411(4) . ?
C11 H11 0.9300 . ?
C11 C12 1.417(4) . ?
C11 C10 1.322(4) . ?
C12 C13 1.368(4) . ?
C13 C14 1.416(4) . ?
C13 C15 1.494(5) . ?
C10 C1 1.495(5) . ?
C28 C29 1.345(4) . ?
C30 C29 1.399(4) . ?
C17 H17A 0.9700 . ?
C17 H17B 0.9700 . ?
C17 C18 1.503(5) . ?
C29 C31 1.885(9) . ?
C2 H2A 0.9700 . ?
C2 H2B 0.9700 . ?
C2 C1 1.492(5) . ?
C2 C3 1.496(5) . ?
C1 H1A 0.9700 . ?
C1 H1B 0.9700 . ?
C18 H18A 0.9700 . ?
C18 H18B 0.9700 . ?
C18 C19 1.518(5) . ?
C20 H20A 0.9700 . ?
C20 H20B 0.9700 . ?
C20 C19 1.470(5) . ?
C20 C21 1.513(5) . ?
C19 H19A 0.9700 . ?
C19 H19B 0.9700 . ?
C4 H4A 0.9700 . ?
C4 H4B 0.9700 . ?
C4 C3 1.479(6) . ?
C4 C5 1.488(6) . ?
C3 H3A 0.9700 . ?
C3 H3B 0.9700 . ?
C21 H21A 0.9700 . ?
C21 H21B 0.9700 . ?
C21 C22 1.459(6) . ?
C5 H5A 0.9700 . ?
C5 H5B 0.9700 . ?
C5 C6 1.459(6) . ?
C22 H22A 0.9700 . ?
C22 H22B 0.9700 . ?
C22 C23 1.505(6) . ?
C6 H6A 0.9700 . ?
C6 H6B 0.9700 . ?
C6 C7 1.482(7) . ?
C23 H23A 0.9700 . ?
C23 H23B 0.9700 . ?
C23 C24 1.456(7) . ?
C7 H7A 0.9700 . ?
C7 H7B 0.9700 . ?
C7 C8 1.445(8) . ?
C24 H24A 0.9700 . ?
C24 H24B 0.9700 . ?
C24 C25 1.415(8) . ?
C8 H8A 0.9700 . ?
C8 H8B 0.9700 . ?
C8 C9 1.384(9) . ?
C25 H25A 0.9600 . ?
C25 H25B 0.9600 . ?
C25 H25C 0.9600 . ?
C9 H9A 0.9600 . ?
C9 H9B 0.9600 . ?
C9 H9C 0.9600 . ?
C16 H16A 0.9600 . ?
C16 H16B 0.9600 . ?
C16 H16C 0.9600 . ?
C16 C15 1.468(5) . ?
C15 H15A 0.9700 . ?
C15 H15B 0.9700 . ?
C31 H31A 0.9700 . ?
C31 H31B 0.9700 . ?
C31 C32 1.188(7) . ?
C32 H29 0.9600 . ?
C32 H32A 0.9600 . ?
C32 H32B 0.9600 . ?
